data_1550309
loop_
_publ_author_name
'Mandal, Swadhin K.'
'Sau, Samaresh Ch'
'Bhattacharjee, Rameswar'
'Hota, Pradip kumar'
'Vardhanapu, Pavan Kumar'
'vijaykumar, gonela'
'Govindarajan, R.'
'Datta, Ayan'

_publ_section_title
;
 Transforming Atmospheric CO2 into Alternative Fuels: a Metal-Free
 Approach under Ambient Conditions
;
_journal_name_full 'Chemical Science'
_journal_paper_doi 10.1039/C8SC03581D
_journal_year 2019
_chemical_absolute_configuration ad
_chemical_formula_moiety 'C39 H45 N2, Cl, H2 O'
_chemical_formula_sum 'C39 H47 Cl N2 O'
_chemical_formula_weight 595.24
_chemical_name_systematic
;
 ? 
;
_space_group_crystal_system orthorhombic
_space_group_IT_number 33
_space_group_name_Hall 'P 2c -2n'
_space_group_name_H-M_alt 'P n a 21'
_symmetry_space_group_name_Hall 'P 2c -2n'
_symmetry_space_group_name_H-M 'P n a 21'
_atom_sites_solution_hydrogens geom
_atom_sites_solution_primary direct
_atom_sites_solution_secondary difmap
_audit_creation_date 2017-09-18
_audit_creation_method
;
Olex2 1.2
(compiled 2017.08.10 svn.r3458 for OlexSys, GUI svn.r5381)
;
_audit_update_record
;
2017-10-31 deposited with the CCDC.
2018-11-30 downloaded from the CCDC.
;
_cell_angle_alpha 90.00
_cell_angle_beta 90.00
_cell_angle_gamma 90.00
_cell_formula_units_Z 4
_cell_length_a 18.4291(7)
_cell_length_b 13.1243(4)
_cell_length_c 14.5076(6)
_cell_measurement_reflns_used 6226
_cell_measurement_temperature 295
_cell_measurement_theta_max 29.1380
_cell_measurement_theta_min 3.5945
_cell_volume 3508.9(2)
_computing_cell_refinement
;
CrysAlisPro, Agilent Technologies,
Version 1.171.36.21 (release 14-08-2012 CrysAlis171 .NET)
(compiled Sep 14 2012,17:21:16)
;
_computing_data_collection
;
CrysAlisPro, Agilent Technologies,
Version 1.171.36.21 (release 14-08-2012 CrysAlis171 .NET)
(compiled Sep 14 2012,17:21:16)
;
_computing_data_reduction
;
CrysAlisPro, Agilent Technologies,
Version 1.171.36.21 (release 14-08-2012 CrysAlis171 .NET)
(compiled Sep 14 2012,17:21:16)
;
_computing_molecular_graphics 'Olex2 (Dolomanov et al., 2009)'
_computing_publication_material 'Olex2 (Dolomanov et al., 2009)'
_computing_structure_refinement 'ShelXL (Sheldrick, 2015)'
_computing_structure_solution 'ShelXS (Sheldrick, 2008)'
_diffrn_ambient_temperature 295
_diffrn_detector_area_resol_mean 15.9821
_diffrn_measured_fraction_theta_full 0.993
_diffrn_measured_fraction_theta_max 0.901
_diffrn_measurement_details
;
#__ type_ start__ end____ width___ exp.time_
  1 omega  -23.00    4.00   1.0000   46.0400
omega____ theta____ kappa____ phi______ frames
    -      -17.3397  -99.0000  120.0000 27

#__ type_ start__ end____ width___ exp.time_
  2 omega  -94.00  -59.00   1.0000   46.0400
omega____ theta____ kappa____ phi______ frames
    -      -17.3397  178.0000   60.0000 35

#__ type_ start__ end____ width___ exp.time_
  3 omega   -3.00   23.00   1.0000   46.0400
omega____ theta____ kappa____ phi______ frames
    -      -17.3397  -97.0000   28.0000 26

#__ type_ start__ end____ width___ exp.time_
  4 omega  -42.00   21.00   1.0000   46.0400
omega____ theta____ kappa____ phi______ frames
    -      -17.3397   37.0000  -30.0000 63

#__ type_ start__ end____ width___ exp.time_
  5 omega  -57.00  -27.00   1.0000   46.0400
omega____ theta____ kappa____ phi______ frames
    -      -17.3397  -77.0000  -30.0000 30

#__ type_ start__ end____ width___ exp.time_
  6 omega  -12.00   13.00   1.0000   46.0400
omega____ theta____ kappa____ phi______ frames
    -      -17.3397  -77.0000  -30.0000 25

#__ type_ start__ end____ width___ exp.time_
  7 omega  -28.00   -1.00   1.0000   46.0400
omega____ theta____ kappa____ phi______ frames
    -      -17.3397   97.0000  151.0000 27

#__ type_ start__ end____ width___ exp.time_
  8 omega   24.00   53.00   1.0000   46.0400
omega____ theta____ kappa____ phi______ frames
    -      -17.3397   36.0000  129.0000 29

#__ type_ start__ end____ width___ exp.time_
  9 omega   16.00   48.00   1.0000   46.0400
omega____ theta____ kappa____ phi______ frames
    -      -17.3397   57.0000  -30.0000 32

#__ type_ start__ end____ width___ exp.time_
 10 omega  -85.00  -53.00   1.0000   46.0400
omega____ theta____ kappa____ phi______ frames
    -      -17.3397  -37.0000  -30.0000 32

#__ type_ start__ end____ width___ exp.time_
 11 omega   27.00   53.00   1.0000   46.0400
omega____ theta____ kappa____ phi______ frames
    -      -17.3397   37.0000  150.0000 26
;
_diffrn_measurement_device_type 'Xcalibur, Eos'
_diffrn_measurement_method '\w scans'
_diffrn_orient_matrix_UB_11 -0.0373088000
_diffrn_orient_matrix_UB_12 0.0122535000
_diffrn_orient_matrix_UB_13 -0.0045898000
_diffrn_orient_matrix_UB_21 -0.0006795000
_diffrn_orient_matrix_UB_22 0.0173017000
_diffrn_orient_matrix_UB_23 0.0462971000
_diffrn_orient_matrix_UB_31 0.0094148000
_diffrn_orient_matrix_UB_32 0.0497336000
_diffrn_orient_matrix_UB_33 -0.0149875000
_diffrn_radiation_monochromator graphite
_diffrn_radiation_type MoK\a
_diffrn_radiation_wavelength 0.71073
_diffrn_reflns_av_R_equivalents 0.0326
_diffrn_reflns_av_unetI/netI 0.0367
_diffrn_reflns_limit_h_max 25
_diffrn_reflns_limit_h_min -22
_diffrn_reflns_limit_k_max 15
_diffrn_reflns_limit_k_min -17
_diffrn_reflns_limit_l_max 18
_diffrn_reflns_limit_l_min -18
_diffrn_reflns_number 23112
_diffrn_reflns_theta_full 25.00
_diffrn_reflns_theta_max 29.20
_diffrn_reflns_theta_min 4.42
_diffrn_source 'Enhance (Mo) X-ray Source'
_exptl_absorpt_coefficient_mu 0.140
_exptl_absorpt_correction_T_max 1.00000
_exptl_absorpt_correction_T_min 0.97803
_exptl_absorpt_correction_type multi-scan
_exptl_absorpt_process_details
;
CrysAlisPro, Agilent Technologies,
Version 1.171.36.21 (release 14-08-2012 CrysAlis171 .NET)
(compiled Sep 14 2012,17:21:16)
Empirical absorption correction using spherical harmonics,
 implemented in SCALE3 ABSPACK scaling algorithm.
;
_exptl_crystal_colour 'clear light colourless'
_exptl_crystal_colour_lustre clear
_exptl_crystal_colour_modifier light
_exptl_crystal_colour_primary colourless
_exptl_crystal_density_diffrn 1.127
_exptl_crystal_density_method 'not measured'
_exptl_crystal_description block
_exptl_crystal_F_000 1280
_exptl_crystal_size_max 0.75
_exptl_crystal_size_mid 0.44
_exptl_crystal_size_min 0.42
_refine_diff_density_max 0.259
_refine_diff_density_min -0.210
_refine_diff_density_rms 0.029
_refine_ls_abs_structure_details 'Flack H D (1983), Acta Cryst. A39, 876-881'
_refine_ls_abs_structure_Flack -0.02(6)
_refine_ls_extinction_coef 0.0026(8)
_refine_ls_extinction_expression Fc^*^=kFc[1+0.001xFc^2^\l^3^/sin(2\q)]^-1/4^
_refine_ls_extinction_method SHELXL
_refine_ls_goodness_of_fit_ref 1.013
_refine_ls_hydrogen_treatment constr
_refine_ls_matrix_type full
_refine_ls_number_parameters 400
_refine_ls_number_reflns 7869
_refine_ls_number_restraints 1
_refine_ls_restrained_S_all 1.013
_refine_ls_R_factor_all 0.0750
_refine_ls_R_factor_gt 0.0463
_refine_ls_shift/su_max 0.001
_refine_ls_shift/su_mean 0.000
_refine_ls_structure_factor_coef Fsqd
_refine_ls_weighting_details 'calc w=1/[\s^2^(Fo^2^)+(0.0596P)^2^+0.3635P] where P=(Fo^2^+2Fc^2^)/3'
_refine_ls_weighting_scheme calc
_refine_ls_wR_factor_gt 0.1061
_refine_ls_wR_factor_ref 0.1208
_reflns_number_gt 5680
_reflns_number_total 7869
_reflns_threshold_expression >2sigma(I)
_cod_data_source_file c8sc03581d3.cif
_cod_data_source_block bm-dd-4-s
_cod_database_code 1550309
_chemical_oxdiff_formula 'C12 H20 N4 O6'
_chemical_oxdiff_usercomment 'COLOURLESS BLOCK, 295K, 0.75 0.44 0.42'
_reflns_odcompleteness_completeness 99.23
_reflns_odcompleteness_iscentric 1
_reflns_odcompleteness_theta 26.32
_olex2_refinement_description
;
1. Fixed Uiso
 At 1.2 times of:
  All C(H) groups
 At 1.5 times of:
  All C(H,H,H) groups, All O(H,H) groups
2.a Free rotating group:
 O1(H1A,H1B)
2.b Ternary CH refined with riding coordinates:
 C15(H15), C30(H30), C33(H33), C12(H12)
2.c Aromatic/amide H refined with riding coordinates:
 C5(H5), C38(H38), C22(H22), C23(H23), C19(H19), C37(H37), C28(H28), C41(H41),
 C27(H27), C40(H40), C8(H8), C26(H26), C39(H39), C9(H9), C21(H21), C10(H10),
 C20(H20)
2.d Idealised Me refined as rotating group:
 C34(H34A,H34B,H34C), C17(H17A,H17B,H17C), C16(H16A,H16B,H16C), C31(H31A,H31B,
 H31C), C32(H32A,H32B,H32C), C35(H35A,H35B,H35C), C14(H14A,H14B,H14C), C13(H13A,
 H13B,H13C)
;
_olex2_submission_special_instructions 'No special instructions were received'

loop_
_space_group_symop_id
_space_group_symop_operation_xyz
1 'x, y, z'
2 '-x, -y, z+1/2'
3 '-x+1/2, y+1/2, z+1/2'
4 'x+1/2, -y+1/2, z'

loop_
_atom_site_label
_atom_site_type_symbol
_atom_site_fract_x
_atom_site_fract_y
_atom_site_fract_z
_atom_site_U_iso_or_equiv
_atom_site_adp_type
_atom_site_occupancy
_atom_site_calc_flag
_atom_site_refinement_flags_posn
N3 N -0.45390(8) -0.22221(10) -0.40224(11) 0.0370(3) Uani 1 d .
N1 N -0.43559(8) -0.37148(11) -0.34366(12) 0.0409(4) Uani 1 d .
C29 C -0.42641(13) -0.04154(15) -0.38167(14) 0.0506(5) Uani 1 d .
C4 C -0.41112(10) -0.27631(13) -0.46543(13) 0.0379(4) Uani 1 d .
C5 C -0.39984(10) -0.36915(14) -0.42693(14) 0.0424(4) Uani 1 d .
H5 H -0.3727 -0.4219 -0.4523 0.051 Uiso 1 calc R
C18 C -0.51383(11) -0.25689(15) -0.24839(13) 0.0442(5) Uani 1 d .
C24 C -0.47677(11) -0.11567(13) -0.40702(13) 0.0409(4) Uani 1 d .
C2 C -0.46862(10) -0.28168(14) -0.32885(13) 0.0385(4) Uani 1 d .
C25 C -0.54829(12) -0.09514(15) -0.43296(13) 0.0465(5) Uani 1 d .
C6 C -0.43419(12) -0.45577(15) -0.27803(15) 0.0496(5) Uani 1 d .
C15 C -0.53083(14) -0.54239(19) -0.37688(19) 0.0654(7) Uani 1 d .
H15 H -0.5365 -0.4733 -0.4014 0.078 Uiso 1 calc R
C36 C -0.38473(10) -0.23850(14) -0.55488(13) 0.0400(4) Uani 1 d .
C38 C -0.38925(14) -0.12738(19) -0.68678(16) 0.0615(6) Uani 1 d .
H38 H -0.4105 -0.0730 -0.7177 0.074 Uiso 1 calc R
C7 C -0.48318(14) -0.53604(16) -0.29222(18) 0.0592(6) Uani 1 d .
C22 C -0.60830(14) -0.3041(2) -0.14225(18) 0.0666(7) Uani 1 d .
H22 H -0.6435 -0.3501 -0.1230 0.080 Uiso 1 calc R
C23 C -0.56702(12) -0.32470(17) -0.21901(16) 0.0530(5) Uani 1 d .
H23 H -0.5748 -0.3847 -0.2517 0.064 Uiso 1 calc R
C19 C -0.50444(15) -0.16678(18) -0.19956(15) 0.0595(6) Uani 1 d .
H19 H -0.4697 -0.1199 -0.2185 0.071 Uiso 1 calc R
C30 C -0.34785(15) -0.0651(2) -0.35903(19) 0.0683(7) Uani 1 d .
H30 H -0.3427 -0.1394 -0.3569 0.082 Uiso 1 calc R
C37 C -0.41687(13) -0.15866(16) -0.60223(15) 0.0528(5) Uani 1 d .
H37 H -0.4571 -0.1259 -0.5773 0.063 Uiso 1 calc R
C33 C -0.59993(12) -0.17491(17) -0.46839(18) 0.0612(6) Uani 1 d .
H33 H -0.5739 -0.2399 -0.4714 0.073 Uiso 1 calc R
C28 C -0.45195(17) 0.05903(16) -0.38051(17) 0.0656(7) Uani 1 d .
H28 H -0.4206 0.1117 -0.3645 0.079 Uiso 1 calc R
C41 C -0.32625(12) -0.28819(19) -0.59489(16) 0.0565(6) Uani 1 d .
H41 H -0.3046 -0.3428 -0.5646 0.068 Uiso 1 calc R
C27 C -0.52259(17) 0.08067(17) -0.4027(2) 0.0720(8) Uani 1 d .
H27 H -0.5384 0.1479 -0.3998 0.086 Uiso 1 calc R
C40 C -0.29988(14) -0.2568(2) -0.67975(17) 0.0676(7) Uani 1 d .
H40 H -0.2608 -0.2908 -0.7063 0.081 Uiso 1 calc R
C8 C -0.4849(2) -0.6108(2) -0.2253(2) 0.0836(9) Uani 1 d .
H8 H -0.5170 -0.6651 -0.2311 0.100 Uiso 1 calc R
C26 C -0.57049(14) 0.00695(16) -0.42878(17) 0.0604(6) Uani 1 d .
H26 H -0.6179 0.0244 -0.4439 0.072 Uiso 1 calc R
C39 C -0.33090(15) -0.1763(2) -0.72467(17) 0.0658(6) Uani 1 d .
H39 H -0.3123 -0.1547 -0.7810 0.079 Uiso 1 calc R
C11 C -0.38553(14) -0.4495(2) -0.20578(18) 0.0651(7) Uani 1 d .
C9 C -0.4403(2) -0.6057(2) -0.1513(3) 0.0992(11) Uani 1 d .
H9 H -0.4438 -0.6557 -0.1061 0.119 Uiso 1 calc R
C21 C -0.59741(16) -0.2155(2) -0.09418(17) 0.0737(8) Uani 1 d .
H21 H -0.6248 -0.2021 -0.0417 0.088 Uiso 1 calc R
C34 C -0.62594(16) -0.1485(3) -0.5655(2) 0.0868(9) Uani 1 d .
H34A H -0.6561 -0.0889 -0.5631 0.130 Uiso 1 calc GR
H34B H -0.6533 -0.2045 -0.5900 0.130 Uiso 1 calc GR
H34C H -0.5848 -0.1355 -0.6043 0.130 Uiso 1 calc GR
C17 C -0.60690(17) -0.5846(3) -0.3569(3) 0.0990(11) Uani 1 d .
H17A H -0.6033 -0.6548 -0.3391 0.149 Uiso 1 calc GR
H17B H -0.6363 -0.5790 -0.4112 0.149 Uiso 1 calc GR
H17C H -0.6287 -0.5462 -0.3077 0.149 Uiso 1 calc GR
C16 C -0.49342(17) -0.6070(2) -0.4508(2) 0.0867(9) Uani 1 d .
H16A H -0.4469 -0.5781 -0.4649 0.130 Uiso 1 calc GR
H16B H -0.5228 -0.6082 -0.5054 0.130 Uiso 1 calc GR
H16C H -0.4871 -0.6753 -0.4283 0.130 Uiso 1 calc GR
C10 C -0.39016(19) -0.5292(3) -0.1407(2) 0.0926(10) Uani 1 d .
H10 H -0.3590 -0.5300 -0.0903 0.111 Uiso 1 calc R
C20 C -0.54658(18) -0.1467(2) -0.12292(17) 0.0748(8) Uani 1 d .
H20 H -0.5403 -0.0860 -0.0907 0.090 Uiso 1 calc R
C31 C -0.29737(17) -0.0256(3) -0.4340(2) 0.0960(10) Uani 1 d .
H31A H -0.3121 -0.0527 -0.4925 0.144 Uiso 1 calc GR
H31B H -0.2485 -0.0465 -0.4209 0.144 Uiso 1 calc GR
H31C H -0.2997 0.0475 -0.4358 0.144 Uiso 1 calc GR
C12 C -0.32842(17) -0.3686(3) -0.1975(2) 0.0883(10) Uani 1 d .
H12 H -0.3343 -0.3214 -0.2493 0.106 Uiso 1 calc R
C32 C -0.3239(2) -0.0231(3) -0.2652(3) 0.1145(14) Uani 1 d .
H32A H -0.3227 0.0500 -0.2676 0.172 Uiso 1 calc GR
H32B H -0.2764 -0.0484 -0.2507 0.172 Uiso 1 calc GR
H32C H -0.3576 -0.0445 -0.2186 0.172 Uiso 1 calc GR
C35 C -0.66604(16) -0.1890(3) -0.4054(2) 0.0869(9) Uani 1 d .
H35A H -0.6500 -0.2042 -0.3440 0.130 Uiso 1 calc GR
H35B H -0.6953 -0.2442 -0.4280 0.130 Uiso 1 calc GR
H35C H -0.6942 -0.1275 -0.4048 0.130 Uiso 1 calc GR
C14 C -0.2529(2) -0.4218(4) -0.2077(4) 0.1367(16) Uani 1 d .
H14A H -0.2434 -0.4626 -0.1541 0.205 Uiso 1 calc GR
H14B H -0.2157 -0.3710 -0.2139 0.205 Uiso 1 calc GR
H14C H -0.2531 -0.4646 -0.2614 0.205 Uiso 1 calc GR
C13 C -0.3337(2) -0.3074(3) -0.1089(3) 0.1142(12) Uani 1 d .
H13A H -0.3823 -0.2826 -0.1015 0.171 Uiso 1 calc GR
H13B H -0.3007 -0.2509 -0.1116 0.171 Uiso 1 calc GR
H13C H -0.3213 -0.3502 -0.0575 0.171 Uiso 1 calc GR
Cl1 Cl -0.27281(3) -0.55497(5) -0.47890(7) 0.0834(2) Uani 1 d .
O1 O -0.3293(2) -0.7338(2) -0.3543(3) 0.1578(15) Uani 1 d .
H1A H -0.3147 -0.6871 -0.3182 0.237 Uiso 1 d G
H1B H -0.3723 -0.7206 -0.3719 0.237 Uiso 1 d G

loop_
_atom_site_aniso_label
_atom_site_aniso_U_11
_atom_site_aniso_U_22
_atom_site_aniso_U_33
_atom_site_aniso_U_23
_atom_site_aniso_U_13
_atom_site_aniso_U_12
N3 0.0463(8) 0.0314(8) 0.0333(7) 0.0011(7) 0.0008(7) 0.0025(6)
N1 0.0470(9) 0.0327(8) 0.0431(9) 0.0074(7) 0.0008(7) 0.0036(7)
C29 0.0707(14) 0.0416(11) 0.0396(11) 0.0004(9) 0.0067(10) -0.0099(10)
C4 0.0399(9) 0.0357(9) 0.0381(9) 0.0003(8) -0.0014(8) 0.0027(7)
C5 0.0454(10) 0.0368(9) 0.0449(11) 0.0017(8) 0.0033(9) 0.0065(8)
C18 0.0563(12) 0.0412(10) 0.0351(10) 0.0057(9) 0.0008(9) 0.0067(9)
C24 0.0619(12) 0.0284(9) 0.0323(9) 0.0001(7) 0.0062(9) 0.0029(8)
C2 0.0463(10) 0.0342(10) 0.0350(10) 0.0044(8) -0.0029(8) -0.0003(8)
C25 0.0625(12) 0.0388(10) 0.0383(10) 0.0027(8) 0.0057(9) 0.0146(9)
C6 0.0531(12) 0.0429(11) 0.0529(13) 0.0176(10) 0.0077(10) 0.0114(9)
C15 0.0680(15) 0.0486(13) 0.0794(18) -0.0041(12) 0.0049(13) -0.0063(11)
C36 0.0434(10) 0.0398(10) 0.0369(10) -0.0012(8) -0.0006(9) -0.0018(8)
C38 0.0843(17) 0.0584(14) 0.0416(12) 0.0110(10) 0.0062(12) 0.0110(12)
C7 0.0707(15) 0.0355(11) 0.0714(16) 0.0101(10) 0.0182(13) 0.0053(10)
C22 0.0640(15) 0.0745(17) 0.0613(15) 0.0212(13) 0.0158(12) 0.0108(12)
C23 0.0576(12) 0.0492(11) 0.0523(12) 0.0072(10) 0.0092(11) 0.0044(10)
C19 0.0879(17) 0.0493(12) 0.0413(12) -0.0027(9) 0.0030(12) -0.0030(12)
C30 0.0762(16) 0.0581(14) 0.0707(16) 0.0015(12) -0.0120(14) -0.0210(12)
C37 0.0646(13) 0.0527(12) 0.0411(11) 0.0038(9) 0.0064(10) 0.0107(11)
C33 0.0588(13) 0.0502(12) 0.0745(16) -0.0058(12) -0.0157(13) 0.0162(10)
C28 0.103(2) 0.0336(11) 0.0603(15) -0.0036(10) 0.0160(14) -0.0147(12)
C41 0.0531(12) 0.0681(14) 0.0483(12) 0.0072(11) 0.0025(10) 0.0131(11)
C27 0.105(2) 0.0332(11) 0.0783(17) 0.0038(12) 0.0275(17) 0.0108(12)
C40 0.0589(14) 0.0915(19) 0.0524(14) 0.0045(13) 0.0143(12) 0.0155(13)
C8 0.115(2) 0.0491(14) 0.087(2) 0.0230(14) 0.009(2) -0.0046(15)
C26 0.0767(15) 0.0414(12) 0.0630(14) 0.0037(10) 0.0163(12) 0.0184(11)
C39 0.0704(15) 0.0835(17) 0.0436(12) 0.0059(12) 0.0128(12) -0.0006(13)
C11 0.0650(15) 0.0671(15) 0.0633(15) 0.0252(12) -0.0045(12) 0.0075(12)
C9 0.132(3) 0.0648(19) 0.101(2) 0.0484(18) 0.008(2) 0.0035(19)
C21 0.094(2) 0.0837(19) 0.0435(13) 0.0081(13) 0.0180(14) 0.0281(16)
C34 0.0727(17) 0.115(3) 0.0729(19) -0.0160(17) -0.0234(15) 0.0249(17)
C17 0.0757(19) 0.104(3) 0.117(3) -0.017(2) 0.012(2) -0.0234(18)
C16 0.0882(19) 0.0726(17) 0.099(2) -0.0273(17) 0.0168(17) -0.0145(15)
C10 0.104(2) 0.101(2) 0.0724(19) 0.0419(17) -0.0132(17) 0.019(2)
C20 0.115(2) 0.0661(16) 0.0433(13) -0.0060(11) 0.0087(14) 0.0171(16)
C31 0.0726(18) 0.118(3) 0.098(2) -0.007(2) 0.0077(18) -0.0270(18)
C12 0.0810(19) 0.117(2) 0.0672(18) 0.0349(17) -0.0274(15) -0.0222(18)
C32 0.132(3) 0.131(3) 0.080(2) 0.001(2) -0.029(2) -0.053(3)
C35 0.0689(17) 0.088(2) 0.104(2) 0.0268(18) -0.0085(17) -0.0028(14)
C14 0.070(2) 0.211(5) 0.129(4) 0.011(3) -0.009(2) -0.014(3)
C13 0.112(3) 0.118(3) 0.113(3) 0.008(2) -0.018(2) -0.033(2)
Cl1 0.0581(3) 0.0598(4) 0.1322(6) -0.0157(4) -0.0034(4) 0.0009(3)
O1 0.173(3) 0.106(2) 0.194(3) 0.041(2) -0.107(3) -0.044(2)

loop_
_atom_type_symbol
_atom_type_description
_atom_type_scat_dispersion_real
_atom_type_scat_dispersion_imag
_atom_type_scat_source
C C 0.0033 0.0016 'International Tables Vol C Tables 4.2.6.8 and 6.1.1.4'
H H 0.0000 0.0000 'International Tables Vol C Tables 4.2.6.8 and 6.1.1.4'
Cl Cl 0.1484 0.1585 'International Tables Vol C Tables 4.2.6.8 and 6.1.1.4'
N N 0.0061 0.0033 'International Tables Vol C Tables 4.2.6.8 and 6.1.1.4'
O O 0.0106 0.0060 'International Tables Vol C Tables 4.2.6.8 and 6.1.1.4'

loop_
_geom_angle_atom_site_label_1
_geom_angle_atom_site_label_2
_geom_angle_atom_site_label_3
_geom_angle
C4 N3 C24 127.97(15)
C2 N3 C4 109.66(14)
C2 N3 C24 122.23(15)
C5 N1 C6 125.52(16)
C2 N1 C5 109.74(15)
C2 N1 C6 124.63(17)
C24 C29 C30 123.40(19)
C24 C29 C28 115.9(2)
C28 C29 C30 120.7(2)
N3 C4 C36 126.26(15)
C5 C4 N3 105.77(16)
C5 C4 C36 127.97(17)
N1 C5 H5 126.0
C4 C5 N1 107.94(16)
C4 C5 H5 126.0
C23 C18 C2 120.06(18)
C19 C18 C2 121.50(19)
C19 C18 C23 118.4(2)
C29 C24 N3 117.58(18)
C29 C24 C25 124.38(18)
C25 C24 N3 117.99(16)
N3 C2 C18 127.80(16)
N1 C2 N3 106.88(16)
N1 C2 C18 125.29(16)
C24 C25 C33 123.67(17)
C24 C25 C26 116.6(2)
C26 C25 C33 119.7(2)
C7 C6 N1 117.52(19)
C11 C6 N1 117.46(19)
C11 C6 C7 125.0(2)
C7 C15 H15 107.8
C7 C15 C17 113.4(2)
C7 C15 C16 109.7(2)
C17 C15 H15 107.8
C16 C15 H15 107.8
C16 C15 C17 110.1(2)
C37 C36 C4 123.42(18)
C37 C36 C41 118.69(19)
C41 C36 C4 117.85(18)
C37 C38 H38 119.9
C39 C38 H38 119.9
C39 C38 C37 120.3(2)
C6 C7 C15 122.3(2)
C8 C7 C6 116.5(3)
C8 C7 C15 121.2(2)
C23 C22 H22 120.1
C21 C22 H22 120.1
C21 C22 C23 119.9(3)
C18 C23 H23 119.6
C22 C23 C18 120.8(2)
C22 C23 H23 119.6
C18 C19 H19 119.9
C20 C19 C18 120.2(2)
C20 C19 H19 119.9
C29 C30 H30 107.6
C29 C30 C31 111.0(2)
C29 C30 C32 113.2(3)
C31 C30 H30 107.6
C31 C30 C32 109.6(2)
C32 C30 H30 107.6
C36 C37 C38 120.3(2)
C36 C37 H37 119.9
C38 C37 H37 119.9
C25 C33 H33 108.1
C25 C33 C34 110.8(2)
C25 C33 C35 112.5(2)
C34 C33 H33 108.1
C34 C33 C35 109.1(2)
C35 C33 H33 108.1
C29 C28 H28 119.6
C27 C28 C29 120.8(2)
C27 C28 H28 119.6
C36 C41 H41 119.8
C40 C41 C36 120.3(2)
C40 C41 H41 119.8
C28 C27 H27 118.9
C26 C27 C28 122.2(2)
C26 C27 H27 118.9
C41 C40 H40 119.8
C39 C40 C41 120.4(2)
C39 C40 H40 119.8
C7 C8 H8 119.7
C9 C8 C7 120.6(3)
C9 C8 H8 119.7
C25 C26 H26 120.0
C27 C26 C25 120.1(2)
C27 C26 H26 120.0
C38 C39 H39 120.0
C40 C39 C38 120.0(2)
C40 C39 H39 120.0
C6 C11 C10 115.1(3)
C6 C11 C12 123.9(2)
C10 C11 C12 120.9(3)
C8 C9 H9 118.9
C8 C9 C10 122.2(3)
C10 C9 H9 118.9
C22 C21 H21 119.8
C20 C21 C22 120.4(2)
C20 C21 H21 119.8
C33 C34 H34A 109.5
C33 C34 H34B 109.5
C33 C34 H34C 109.5
H34A C34 H34B 109.5
H34A C34 H34C 109.5
H34B C34 H34C 109.5
C15 C17 H17A 109.5
C15 C17 H17B 109.5
C15 C17 H17C 109.5
H17A C17 H17B 109.5
H17A C17 H17C 109.5
H17B C17 H17C 109.5
C15 C16 H16A 109.5
C15 C16 H16B 109.5
C15 C16 H16C 109.5
H16A C16 H16B 109.5
H16A C16 H16C 109.5
H16B C16 H16C 109.5
C11 C10 H10 119.7
C9 C10 C11 120.5(3)
C9 C10 H10 119.7
C19 C20 H20 119.8
C21 C20 C19 120.3(2)
C21 C20 H20 119.8
C30 C31 H31A 109.5
C30 C31 H31B 109.5
C30 C31 H31C 109.5
H31A C31 H31B 109.5
H31A C31 H31C 109.5
H31B C31 H31C 109.5
C11 C12 H12 108.0
C11 C12 C14 107.5(3)
C11 C12 C13 113.4(3)
C14 C12 H12 108.0
C13 C12 H12 108.0
C13 C12 C14 111.9(3)
C30 C32 H32A 109.5
C30 C32 H32B 109.5
C30 C32 H32C 109.5
H32A C32 H32B 109.5
H32A C32 H32C 109.5
H32B C32 H32C 109.5
C33 C35 H35A 109.5
C33 C35 H35B 109.5
C33 C35 H35C 109.5
H35A C35 H35B 109.5
H35A C35 H35C 109.5
H35B C35 H35C 109.5
C12 C14 H14A 109.5
C12 C14 H14B 109.5
C12 C14 H14C 109.5
H14A C14 H14B 109.5
H14A C14 H14C 109.5
H14B C14 H14C 109.5
C12 C13 H13A 109.5
C12 C13 H13B 109.5
C12 C13 H13C 109.5
H13A C13 H13B 109.5
H13A C13 H13C 109.5
H13B C13 H13C 109.5
H1A O1 H1B 109.5

loop_
_geom_bond_atom_site_label_1
_geom_bond_atom_site_label_2
_geom_bond_distance
N3 C4 1.402(2)
N3 C24 1.462(2)
N3 C2 1.348(2)
N1 C5 1.376(3)
N1 C2 1.344(2)
N1 C6 1.460(3)
C29 C24 1.394(3)
C29 C30 1.516(4)
C29 C28 1.401(3)
C4 C5 1.356(3)
C4 C36 1.472(3)
C5 H5 0.9300
C18 C2 1.471(3)
C18 C23 1.391(3)
C18 C19 1.389(3)
C24 C25 1.397(3)
C25 C33 1.505(3)
C25 C26 1.402(3)
C6 C7 1.403(3)
C6 C11 1.382(3)
C15 H15 0.9800
C15 C7 1.512(4)
C15 C17 1.535(4)
C15 C16 1.531(4)
C36 C37 1.386(3)
C36 C41 1.387(3)
C38 H38 0.9300
C38 C37 1.390(3)
C38 C39 1.367(4)
C7 C8 1.380(4)
C22 H22 0.9300
C22 C23 1.376(3)
C22 C21 1.370(4)
C23 H23 0.9300
C19 H19 0.9300
C19 C20 1.382(4)
C30 H30 0.9800
C30 C31 1.522(4)
C30 C32 1.533(4)
C37 H37 0.9300
C33 H33 0.9800
C33 C34 1.528(4)
C33 C35 1.534(4)
C28 H28 0.9300
C28 C27 1.371(4)
C41 H41 0.9300
C41 C40 1.386(3)
C27 H27 0.9300
C27 C26 1.364(4)
C40 H40 0.9300
C40 C39 1.367(4)
C8 H8 0.9300
C8 C9 1.354(5)
C26 H26 0.9300
C39 H39 0.9300
C11 C10 1.412(4)
C11 C12 1.500(4)
C9 H9 0.9300
C9 C10 1.373(5)
C21 H21 0.9300
C21 C20 1.366(4)
C34 H34A 0.9600
C34 H34B 0.9600
C34 H34C 0.9600
C17 H17A 0.9600
C17 H17B 0.9600
C17 H17C 0.9600
C16 H16A 0.9600
C16 H16B 0.9600
C16 H16C 0.9600
C10 H10 0.9300
C20 H20 0.9300
C31 H31A 0.9600
C31 H31B 0.9600
C31 H31C 0.9600
C12 H12 0.9800
C12 C14 1.565(5)
C12 C13 1.519(5)
C32 H32A 0.9600
C32 H32B 0.9600
C32 H32C 0.9600
C35 H35A 0.9600
C35 H35B 0.9600
C35 H35C 0.9600
C14 H14A 0.9600
C14 H14B 0.9600
C14 H14C 0.9600
C13 H13A 0.9600
C13 H13B 0.9600
C13 H13C 0.9600
O1 H1A 0.8496
O1 H1B 0.8499

loop_
_geom_torsion_atom_site_label_1
_geom_torsion_atom_site_label_2
_geom_torsion_atom_site_label_3
_geom_torsion_atom_site_label_4
_geom_torsion
N3 C4 C5 N1 0.8(2)
N3 C4 C36 C37 -21.8(3)
N3 C4 C36 C41 160.55(19)
N3 C24 C25 C33 -8.5(3)
N3 C24 C25 C26 174.35(17)
N1 C6 C7 C15 6.2(3)
N1 C6 C7 C8 -175.0(2)
N1 C6 C11 C10 175.5(2)
N1 C6 C11 C12 -7.9(4)
C29 C24 C25 C33 174.2(2)
C29 C24 C25 C26 -2.9(3)
C29 C28 C27 C26 -1.7(4)
C4 N3 C24 C29 -79.0(2)
C4 N3 C24 C25 103.6(2)
C4 N3 C2 N1 0.7(2)
C4 N3 C2 C18 -177.48(19)
C4 C36 C37 C38 -179.6(2)
C4 C36 C41 C40 179.0(2)
C5 N1 C2 N3 -0.1(2)
C5 N1 C2 C18 178.06(18)
C5 N1 C6 C7 -84.2(3)
C5 N1 C6 C11 96.8(2)
C5 C4 C36 C37 158.0(2)
C5 C4 C36 C41 -19.6(3)
C18 C19 C20 C21 0.5(4)
C24 N3 C4 C5 174.90(18)
C24 N3 C4 C36 -5.2(3)
C24 N3 C2 N1 -175.46(16)
C24 N3 C2 C18 6.4(3)
C24 C29 C30 C31 109.4(3)
C24 C29 C30 C32 -126.8(3)
C24 C29 C28 C27 0.5(3)
C24 C25 C33 C34 -120.2(2)
C24 C25 C33 C35 117.4(2)
C24 C25 C26 C27 1.6(3)
C2 N3 C4 C5 -0.9(2)
C2 N3 C4 C36 178.93(17)
C2 N3 C24 C29 96.3(2)
C2 N3 C24 C25 -81.1(2)
C2 N1 C5 C4 -0.5(2)
C2 N1 C6 C7 100.1(2)
C2 N1 C6 C11 -78.8(3)
C2 C18 C23 C22 178.0(2)
C2 C18 C19 C20 -178.5(2)
C6 N1 C5 C4 -176.66(18)
C6 N1 C2 N3 176.12(17)
C6 N1 C2 C18 -5.7(3)
C6 C7 C8 C9 -0.9(4)
C6 C11 C10 C9 -0.1(5)
C6 C11 C12 C14 -113.1(3)
C6 C11 C12 C13 122.6(3)
C15 C7 C8 C9 177.9(3)
C36 C4 C5 N1 -179.03(18)
C36 C41 C40 C39 0.4(4)
C7 C6 C11 C10 -3.3(4)
C7 C6 C11 C12 173.3(3)
C7 C8 C9 C10 -2.3(5)
C22 C21 C20 C19 -1.5(4)
C23 C18 C2 N3 130.9(2)
C23 C18 C2 N1 -46.9(3)
C23 C18 C19 C20 1.0(3)
C23 C22 C21 C20 1.1(4)
C19 C18 C2 N3 -49.7(3)
C19 C18 C2 N1 132.5(2)
C19 C18 C23 C22 -1.4(3)
C30 C29 C24 N3 6.4(3)
C30 C29 C24 C25 -176.4(2)
C30 C29 C28 C27 178.8(2)
C37 C36 C41 C40 1.3(3)
C37 C38 C39 C40 0.6(4)
C33 C25 C26 C27 -175.6(2)
C28 C29 C24 N3 -175.39(18)
C28 C29 C24 C25 1.9(3)
C28 C29 C30 C31 -68.8(3)
C28 C29 C30 C32 55.0(3)
C28 C27 C26 C25 0.6(4)
C41 C36 C37 C38 -2.0(3)
C41 C40 C39 C38 -1.3(4)
C8 C9 C10 C11 2.9(6)
C26 C25 C33 C34 56.8(3)
C26 C25 C33 C35 -65.6(3)
C39 C38 C37 C36 1.1(4)
C11 C6 C7 C15 -175.0(2)
C11 C6 C7 C8 3.9(4)
C21 C22 C23 C18 0.4(4)
C17 C15 C7 C6 -142.9(2)
C17 C15 C7 C8 38.3(3)
C16 C15 C7 C6 93.5(3)
C16 C15 C7 C8 -85.3(3)
C10 C11 C12 C14 63.3(4)
C10 C11 C12 C13 -61.0(4)
C12 C11 C10 C9 -176.8(3)
